data_7114600
loop_
_publ_author_name
'Asif Noor'
'Warrick K. C. Lo'
'Stephen C. Moratti'
'James D. Crowley'

_publ_section_title
;
 CuAAC 'click' active-template synthesis of functionalised [2]rotaxanes
 using small exo-substituted macrocycles: how small is too small?
;
_journal_name_full Chem.Commun.
_journal_page_first 7044
_journal_paper_doi 10.1039/C4CC03077J
_journal_volume 50
_journal_year 2014
_chemical_formula_sum 'C57 H50 Ag F3 N2 O13 S'
_chemical_formula_weight 1167.92
_chemical_name_systematic
;
 ?
;
_space_group_IT_number 7
_symmetry_cell_setting monoclinic
_symmetry_space_group_name_Hall 'P -2yac'
_symmetry_space_group_name_H-M 'P 1 n 1'
_atom_sites_solution_hydrogens geom
_atom_sites_solution_primary direct
_atom_sites_solution_secondary difmap
_audit_creation_method SHELXL-97
_cell_angle_alpha 90.00
_cell_angle_beta 91.7631(9)
_cell_angle_gamma 90.00
_cell_formula_units_Z 4
_cell_length_a 11.04160(10)
_cell_length_b 21.5483(2)
_cell_length_c 21.3436(2)
_cell_measurement_reflns_used 26869
_cell_measurement_temperature 100.0(1)
_cell_measurement_theta_max 76.5350
_cell_measurement_theta_min 4.0750
_cell_volume 5075.83(8)
_computing_cell_refinement
;
CrysAlisPro, Agilent Technologies,
Version 1.171.36.28 (release 01-02-2013 CrysAlis171 .NET)
(compiled Feb  1 2013,16:14:44)
;
_computing_data_collection
;
CrysAlisPro, Agilent Technologies,
Version 1.171.36.28 (release 01-02-2013 CrysAlis171 .NET)
(compiled Feb  1 2013,16:14:44)
;
_computing_data_reduction
;
CrysAlisPro, Agilent Technologies,
Version 1.171.36.28 (release 01-02-2013 CrysAlis171 .NET)
(compiled Feb  1 2013,16:14:44)
;
_computing_structure_refinement 'SHELXL-97 (Sheldrick, 2008)'
_computing_structure_solution 'SIR97 (Altomare et al., 1997)'
_diffrn_ambient_temperature 100.0(1)
_diffrn_detector_area_resol_mean 5.1725
_diffrn_measured_fraction_theta_full 1.000
_diffrn_measured_fraction_theta_max 0.991
_diffrn_measurement_device_type 'SuperNova, Dual, Cu at zero, Atlas'
_diffrn_measurement_method '\w scans'
_diffrn_radiation_monochromator mirror
_diffrn_radiation_source 'SuperNova (Cu) X-ray Source'
_diffrn_radiation_type 'Cu K\a'
_diffrn_radiation_wavelength 1.5418
_diffrn_reflns_av_R_equivalents 0.0406
_diffrn_reflns_av_sigmaI/netI 0.0460
_diffrn_reflns_limit_h_max 13
_diffrn_reflns_limit_h_min -13
_diffrn_reflns_limit_k_max 26
_diffrn_reflns_limit_k_min -27
_diffrn_reflns_limit_l_max 18
_diffrn_reflns_limit_l_min -26
_diffrn_reflns_number 42325
_diffrn_reflns_theta_full 67.00
_diffrn_reflns_theta_max 72.95
_diffrn_reflns_theta_min 4.03
_diffrn_standards_number 42961
_exptl_absorpt_coefficient_mu 4.265
_exptl_absorpt_correction_T_max 1.00000
_exptl_absorpt_correction_T_min 0.57516
_exptl_absorpt_correction_type multi-scan
_exptl_absorpt_process_details
;
CrysAlisPro, Agilent Technologies,
Version 1.171.36.28 (release 01-02-2013 CrysAlis171 .NET)
(compiled Feb  1 2013,16:14:44)
Empirical absorption correction using spherical harmonics,
 implemented in SCALE3 ABSPACK scaling algorithm.
;
_exptl_crystal_colour colorless
_exptl_crystal_density_diffrn 1.528
_exptl_crystal_density_method 'not measured'
_exptl_crystal_description rectangular
_exptl_crystal_F_000 2400
_exptl_crystal_size_max 0.23
_exptl_crystal_size_mid 0.16
_exptl_crystal_size_min 0.06
_refine_diff_density_max 0.822
_refine_diff_density_min -0.392
_refine_diff_density_rms 0.069
_refine_ls_abs_structure_details 'Flack H D (1983), Acta Cryst. A39, 876-881'
_refine_ls_abs_structure_Flack -0.029(4)
_refine_ls_extinction_method none
_refine_ls_goodness_of_fit_ref 0.957
_refine_ls_hydrogen_treatment constr
_refine_ls_matrix_type full
_refine_ls_number_parameters 1391
_refine_ls_number_reflns 16754
_refine_ls_number_restraints 2
_refine_ls_restrained_S_all 0.957
_refine_ls_R_factor_all 0.0389
_refine_ls_R_factor_gt 0.0360
_refine_ls_shift/su_max 0.001
_refine_ls_shift/su_mean 0.000
_refine_ls_structure_factor_coef Fsqd
_refine_ls_weighting_details 'calc w=1/[\s^2^(Fo^2^)+(0.0573P)^2^+2.5455P] where P=(Fo^2^+2Fc^2^)/3'
_refine_ls_weighting_scheme calc
_refine_ls_wR_factor_gt 0.0895
_refine_ls_wR_factor_ref 0.0934
_reflns_number_gt 15923
_reflns_number_total 16754
_reflns_threshold_expression >2\s(I)
_cod_data_source_file c4cc03077j2.cif
_cod_data_source_block em2ag
_cod_original_sg_symbol_H-M Pn
_cod_database_code 7114600

loop_
_symmetry_equiv_pos_as_xyz
'x, y, z'
'x+1/2, -y, z+1/2'

loop_
_atom_site_label
_atom_site_type_symbol
_atom_site_fract_x
_atom_site_fract_y
_atom_site_fract_z
_atom_site_U_iso_or_equiv
_atom_site_adp_type
_atom_site_occupancy
_atom_site_symmetry_multiplicity
_atom_site_calc_flag
_atom_site_refinement_flags
Ag1 Ag 0.940409(17) 1.436576(11) 0.391247(12) 0.02437(6) Uani 1 1 d .
Ag2 Ag 0.556962(17) 0.934719(12) 0.399424(12) 0.02516(7) Uani 1 1 d .
S2 S 0.90633(8) 1.38665(4) 0.71438(4) 0.02598(17) Uani 1 1 d .
S1 S 0.51210(9) 0.89754(5) 0.71298(5) 0.03091(19) Uani 1 1 d .
O215 O 0.4349(2) 0.96769(12) 0.29541(12) 0.0249(5) Uani 1 1 d .
O204 O 1.0399(2) 1.47573(12) 0.28733(12) 0.0246(5) Uani 1 1 d .
F5 F 1.0781(2) 1.35042(12) 0.64144(13) 0.0392(6) Uani 1 1 d .
O6 O 0.7795(3) 1.37324(16) 0.71732(17) 0.0421(8) Uani 1 1 d .
O200 O 1.0703(2) 1.35340(11) 0.47101(12) 0.0248(5) Uani 1 1 d .
O205 O 0.6759(2) 1.29543(12) 0.46468(14) 0.0289(6) Uani 1 1 d .
O210 O 0.6674(2) 1.03770(12) 0.35129(13) 0.0259(5) Uani 1 1 d .
O209 O 0.8212(3) 1.54346(13) 0.35774(14) 0.0322(6) Uani 1 1 d .
F4 F 0.9372(3) 1.28333(11) 0.65193(14) 0.0454(6) Uani 1 1 d .
O214 O 0.8275(3) 0.80336(13) 0.49442(14) 0.0319(6) Uani 1 1 d .
F6 F 0.9066(3) 1.36386(15) 0.59400(12) 0.0474(7) Uani 1 1 d .
C35 C 0.7453(4) 1.56788(17) 0.4019(2) 0.0287(9) Uani 1 1 d .
O211 O 1.0569(2) 1.19096(13) 0.52155(14) 0.0326(6) Uani 1 1 d .
O206 O 0.3736(3) 1.45452(15) 0.65955(15) 0.0394(7) Uani 1 1 d .
O201 O 1.4652(3) 1.17620(13) 0.34187(15) 0.0348(6) Uani 1 1 d .
F3 F 0.6311(2) 0.95091(13) 0.62367(13) 0.0429(6) Uani 1 1 d .
O217 O -0.4081(3) 0.75061(15) 0.30948(15) 0.0392(7) Uani 1 1 d .
H217 H -0.4280 0.7149 0.3007 0.059 Uiso 1 1 calc R
F1 F 0.7353(2) 0.88626(13) 0.67938(13) 0.0412(6) Uani 1 1 d .
F2 F 0.6043(3) 0.85333(13) 0.61036(13) 0.0443(6) Uani 1 1 d .
C25 C 1.1445(3) 1.31205(15) 0.44113(17) 0.0218(7) Uani 1 1 d .
O4 O 0.9789(4) 1.36146(18) 0.76455(15) 0.0509(9) Uani 1 1 d .
O219 O 0.4376(3) 0.84816(14) 0.48566(14) 0.0353(6) Uani 1 1 d .
O5 O 0.9339(3) 1.44993(15) 0.69859(17) 0.0422(7) Uani 1 1 d .
O213 O 1.0456(3) 1.02335(13) 0.66819(13) 0.0302(6) Uani 1 1 d .
N2 N 0.7518(3) 1.41717(15) 0.35944(15) 0.0246(6) Uani 1 1 d .
O216 O 0.0455(2) 0.78716(13) 0.16457(14) 0.0302(6) Uani 1 1 d .
O212 O 1.4929(3) 1.13593(15) 0.55978(17) 0.0414(7) Uani 1 1 d .
H212 H 1.4928 1.1572 0.5917 0.062 Uiso 1 1 calc R
C109 C 0.3639(3) 0.92364(18) 0.26473(18) 0.0248(7) Uani 1 1 d .
O202 O 1.8714(3) 1.25385(16) 0.28954(15) 0.0405(7) Uani 1 1 d .
H202 H 1.9093 1.2214 0.2861 0.061 Uiso 1 1 calc R
N1 N 1.1299(3) 1.46705(13) 0.41201(14) 0.0217(6) Uani 1 1 d .
C70 C 1.1117(4) 1.05777(17) 0.62641(17) 0.0259(7) Uani 1 1 d .
O3 O 0.4017(3) 0.91277(18) 0.68025(17) 0.0469(8) Uani 1 1 d .
O2 O 0.5186(3) 0.83466(17) 0.73653(19) 0.0501(8) Uani 1 1 d .
N3 N 0.7437(3) 0.91336(15) 0.37451(15) 0.0252(6) Uani 1 1 d .
C1 C 1.1949(3) 1.44492(16) 0.46128(17) 0.0232(7) Uani 1 1 d .
O207 O -0.0467(3) 1.51176(15) 0.57883(17) 0.0425(7) Uani 1 1 d .
H207 H -0.0519 1.4973 0.6142 0.064 Uiso 1 1 calc R
O218 O 0.0055(3) 0.67923(15) 0.36628(17) 0.0425(7) Uani 1 1 d .
C86 C 0.1882(3) 1.01410(18) 0.39152(19) 0.0266(8) Uani 1 1 d .
H86 H 0.1456 1.0384 0.3623 0.032 Uiso 1 1 calc R
C8 C 1.2149(4) 1.44361(17) 0.22859(19) 0.0275(7) Uani 1 1 d .
H8 H 1.2511 1.4824 0.2326 0.033 Uiso 1 1 calc R
C56 C 0.7552(3) 1.32077(17) 0.42013(19) 0.0275(7) Uani 1 1 d .
H56A H 0.7880 1.2874 0.3952 0.033 Uiso 1 1 calc R
H56B H 0.8223 1.3413 0.4420 0.033 Uiso 1 1 calc R
O203 O 1.4037(3) 1.29624(14) 0.14938(15) 0.0362(6) Uani 1 1 d .
O1 O 0.5584(4) 0.94210(18) 0.75705(18) 0.0541(10) Uani 1 1 d .
C74 C 1.1085(3) 1.14312(17) 0.55430(18) 0.0257(7) Uani 1 1 d .
C29 C 0.6911(3) 1.36666(18) 0.37737(19) 0.0259(8) Uani 1 1 d .
C72 C 1.2946(3) 1.08932(17) 0.57874(19) 0.0278(7) Uani 1 1 d .
N4 N 0.3716(3) 0.96186(14) 0.42264(15) 0.0246(6) Uani 1 1 d .
C79 C 0.9212(3) 1.12666(17) 0.42411(19) 0.0285(8) Uani 1 1 d .
H79 H 1.0021 1.1361 0.4177 0.034 Uiso 1 1 calc R
C81 C 0.7384(4) 1.07426(18) 0.3913(2) 0.0250(8) Uani 1 1 d .
C12 C 1.0524(3) 1.37302(19) 0.25120(18) 0.0292(8) Uani 1 1 d .
H12 H 0.9793 1.3651 0.2702 0.035 Uiso 1 1 calc R
C4 C 1.3052(4) 1.52007(17) 0.37750(19) 0.0268(8) Uani 1 1 d .
H4 H 1.3407 1.5460 0.3485 0.032 Uiso 1 1 calc R
C62 C 0.7447(3) 0.82619(18) 0.4483(2) 0.0300(8) Uani 1 1 d .
H62A H 0.6836 0.8510 0.4684 0.036 Uiso 1 1 calc R
H62B H 0.7042 0.7915 0.4276 0.036 Uiso 1 1 calc R
C2 C 1.3169(3) 1.45878(17) 0.47039(17) 0.0247(7) Uani 1 1 d .
H2 H 1.3604 1.4422 0.5044 0.030 Uiso 1 1 calc R
C14 C 1.4701(4) 1.27220(18) 0.1985(2) 0.0314(8) Uani 1 1 d .
C6 C 1.1061(3) 1.52610(16) 0.31608(17) 0.0256(7) Uani 1 1 d .
H6A H 1.0496 1.5570 0.3307 0.031 Uiso 1 1 calc R
H6B H 1.1565 1.5456 0.2853 0.031 Uiso 1 1 calc R
C26 C 1.0901(3) 1.28004(19) 0.39130(19) 0.0275(8) Uani 1 1 d .
H26 H 1.0105 1.2887 0.3787 0.033 Uiso 1 1 calc R
C22 C 1.2742(4) 1.22168(17) 0.3793(2) 0.0266(8) Uani 1 1 d .
C114 C 0.9584(4) 1.34436(19) 0.64652(19) 0.0294(8) Uani 1 1 d .
C19 C 1.4218(3) 1.23830(18) 0.2477(2) 0.0294(8) Uani 1 1 d .
H19 H 1.3384 1.2340 0.2510 0.035 Uiso 1 1 calc R
C7 C 1.1056(3) 1.43128(16) 0.25619(18) 0.0247(7) Uani 1 1 d .
C10 C 1.2169(4) 1.33804(19) 0.18872(18) 0.0300(8) Uani 1 1 d .
C104 C -0.3419(4) 0.7758(2) 0.2604(2) 0.0379(9) Uani 1 1 d .
H10A H -0.3477 0.8206 0.2620 0.046 Uiso 1 1 calc R
H10B H -0.3786 0.7623 0.2208 0.046 Uiso 1 1 calc R
C99 C -0.1583(3) 0.72286(17) 0.3109(2) 0.0304(8) Uani 1 1 d .
H99 H -0.2069 0.7071 0.3419 0.036 Uiso 1 1 calc R
C58 C 0.9139(4) 0.93618(18) 0.3110(2) 0.0292(8) Uani 1 1 d .
H58 H 0.9485 0.9607 0.2805 0.035 Uiso 1 1 calc R
C18 C 1.5015(3) 1.21111(16) 0.29175(19) 0.0275(8) Uani 1 1 d .
C67 C 0.9191(3) 0.94625(18) 0.58016(19) 0.0273(7) Uani 1 1 d .
H67 H 0.9008 0.9883 0.5821 0.033 Uiso 1 1 calc R
C80 C 0.8606(3) 1.08761(18) 0.38212(19) 0.0269(8) Uani 1 1 d .
H80 H 0.9004 1.0706 0.3484 0.032 Uiso 1 1 calc R
C61 C 0.8063(4) 0.86522(18) 0.40005(19) 0.0271(8) Uani 1 1 d .
O208 O 0.4120(3) 1.64662(15) 0.53652(17) 0.0444(8) Uani 1 1 d .
C46 C 0.3345(4) 1.50510(18) 0.62532(19) 0.0324(8) Uani 1 1 d .
C71 C 1.2353(3) 1.04943(18) 0.61904(18) 0.0271(7) Uani 1 1 d .
H71 H 1.2772 1.0181 0.6404 0.033 Uiso 1 1 calc R
C65 C 1.0336(4) 0.85852(18) 0.61733(18) 0.0293(8) Uani 1 1 d .
H65 H 1.0929 0.8417 0.6442 0.035 Uiso 1 1 calc R
C75 C 1.0463(3) 1.10416(18) 0.59411(18) 0.0268(7) Uani 1 1 d .
H75 H 0.9634 1.1088 0.5992 0.032 Uiso 1 1 calc R
C15 C 1.5932(4) 1.28121(19) 0.1954(2) 0.0312(8) Uani 1 1 d .
H15 H 1.6243 1.3050 0.1632 0.037 Uiso 1 1 calc R
C60 C 0.9230(3) 0.85075(18) 0.3819(2) 0.0297(8) Uani 1 1 d .
H60 H 0.9644 0.8173 0.4000 0.036 Uiso 1 1 calc R
C68 C 0.8585(4) 0.90847(18) 0.53593(19) 0.0302(8) Uani 1 1 d .
H68 H 0.8011 0.9255 0.5082 0.036 Uiso 1 1 calc R
C102 C -0.0132(3) 0.76585(16) 0.21593(19) 0.0261(7) Uani 1 1 d .
C89 C 0.3162(3) 0.94144(17) 0.47443(19) 0.0268(7) Uani 1 1 d .
C98 C -0.0347(4) 0.71184(17) 0.3131(2) 0.0314(8) Uani 1 1 d .
C78 C 0.8647(3) 1.15215(17) 0.47552(19) 0.0270(7) Uani 1 1 d .
C51 C 0.5003(4) 1.34510(19) 0.59554(19) 0.0308(8) Uani 1 1 d .
H51 H 0.4414 1.3285 0.6208 0.037 Uiso 1 1 calc R
C66 C 1.0063(3) 0.92139(19) 0.62118(18) 0.0269(7) Uani 1 1 d .
C100 C -0.2090(3) 0.75743(17) 0.26229(19) 0.0269(7) Uani 1 1 d .
C23 C 1.3282(3) 1.25486(17) 0.42778(19) 0.0273(7) Uani 1 1 d .
H23 H 1.4082 1.2466 0.4399 0.033 Uiso 1 1 calc R
C90 C 0.3906(4) 0.9004(2) 0.51822(19) 0.0329(8) Uani 1 1 d .
H90A H 0.4572 0.9243 0.5367 0.039 Uiso 1 1 calc R
H90B H 0.3406 0.8861 0.5519 0.039 Uiso 1 1 calc R
C101 C -0.1381(3) 0.77945(17) 0.21403(19) 0.0273(7) Uani 1 1 d .
H101 H -0.1725 0.8026 0.1813 0.033 Uiso 1 1 calc R
C53 C 0.6332(3) 1.33514(17) 0.50925(18) 0.0250(7) Uani 1 1 d .
C111 C 0.3325(4) 0.81562(19) 0.2428(2) 0.0361(9) Uani 1 1 d .
H111 H 0.3539 0.7744 0.2497 0.043 Uiso 1 1 calc R
C106 C 0.2404(3) 0.82974(17) 0.20039(19) 0.0271(7) Uani 1 1 d .
C59 C 0.9765(4) 0.88611(19) 0.3371(2) 0.0320(8) Uani 1 1 d .
H59 H 1.0541 0.8767 0.3243 0.038 Uiso 1 1 calc R
C110 C 0.3938(4) 0.8625(2) 0.2755(2) 0.0374(9) Uani 1 1 d .
H110 H 0.4551 0.8524 0.3047 0.045 Uiso 1 1 calc R
C55 C 0.6278(4) 1.42920(19) 0.5682(2) 0.0331(9) Uani 1 1 d .
H55 H 0.6555 1.4695 0.5750 0.040 Uiso 1 1 calc R
C91 C 0.3541(4) 0.80676(19) 0.46059(19) 0.0331(8) Uani 1 1 d .
C77 C 0.9287(4) 1.19705(18) 0.5199(2) 0.0312(8) Uani 1 1 d .
H77A H 0.9077 1.2391 0.5075 0.037 Uiso 1 1 calc R
H77B H 0.8996 1.1905 0.5618 0.037 Uiso 1 1 calc R
C57 C 0.7973(3) 0.94881(17) 0.33173(18) 0.0253(7) Uani 1 1 d .
C112 C 0.3713(3) 1.01810(16) 0.32375(17) 0.0240(7) Uani 1 1 d .
H11A H 0.3124 1.0350 0.2937 0.029 Uiso 1 1 calc R
H11B H 0.4283 1.0508 0.3350 0.029 Uiso 1 1 calc R
C34 C 0.7649(4) 1.5155(2) 0.3035(2) 0.0346(9) Uani 1 1 d .
H34A H 0.8265 1.5045 0.2740 0.042 Uiso 1 1 calc R
H34B H 0.7104 1.5452 0.2832 0.042 Uiso 1 1 calc R
C36 C 0.6397(4) 1.5982(2) 0.3854(2) 0.0354(9) Uani 1 1 d .
H36 H 0.6138 1.6012 0.3436 0.042 Uiso 1 1 calc R
C52 C 0.5447(3) 1.31032(18) 0.54726(18) 0.0272(7) Uani 1 1 d .
H52 H 0.5158 1.2704 0.5400 0.033 Uiso 1 1 calc R
C45 C 0.2082(4) 1.51014(19) 0.61991(19) 0.0325(8) Uani 1 1 d .
H45 H 0.1589 1.4807 0.6382 0.039 Uiso 1 1 calc R
C3 C 1.3732(3) 1.49729(17) 0.42872(19) 0.0279(8) Uani 1 1 d .
H3 H 1.4545 1.5078 0.4346 0.033 Uiso 1 1 calc R
C88 C 0.1981(4) 0.95723(19) 0.48676(19) 0.0301(8) Uani 1 1 d .
H88 H 0.1625 0.9427 0.5229 0.036 Uiso 1 1 calc R
C83 C 0.7446(4) 1.1370(2) 0.4837(2) 0.0355(9) Uani 1 1 d .
H83 H 0.7050 1.1530 0.5180 0.043 Uiso 1 1 calc R
C16 C 1.6705(3) 1.25487(18) 0.2402(2) 0.0309(8) Uani 1 1 d .
C69 C 1.0688(4) 0.95858(19) 0.67285(18) 0.0306(8) Uani 1 1 d .
H69A H 1.0419 0.9438 0.7130 0.037 Uiso 1 1 calc R
H69B H 1.1555 0.9516 0.6715 0.037 Uiso 1 1 calc R
C97 C 0.1306(4) 0.6664(2) 0.3745(2) 0.0388(9) Uani 1 1 d .
H97A H 0.1625 0.6560 0.3340 0.047 Uiso 1 1 calc R
H97B H 0.1397 0.6300 0.4010 0.047 Uiso 1 1 calc R
C113 C 0.6271(4) 0.8958(2) 0.65359(19) 0.0317(8) Uani 1 1 d .
C30 C 0.5724(4) 1.3550(2) 0.3575(2) 0.0331(9) Uani 1 1 d .
H30 H 0.5322 1.3198 0.3711 0.040 Uiso 1 1 calc R
C108 C 0.2726(5) 0.93804(19) 0.2233(3) 0.0481(13) Uani 1 1 d .
H108 H 0.2504 0.9793 0.2172 0.058 Uiso 1 1 calc R
C73 C 1.2322(4) 1.13553(18) 0.5467(2) 0.0298(8) Uani 1 1 d .
H73 H 1.2731 1.1617 0.5199 0.036 Uiso 1 1 calc R
C64 C 0.9735(4) 0.82056(18) 0.57388(19) 0.0294(8) Uani 1 1 d .
H64 H 0.9925 0.7786 0.5716 0.035 Uiso 1 1 calc R
C17 C 1.6257(4) 1.21903(18) 0.2880(2) 0.0318(8) Uani 1 1 d .
H17 H 1.6783 1.2005 0.3173 0.038 Uiso 1 1 calc R
C5 C 1.1844(3) 1.50357(15) 0.37035(18) 0.0234(7) Uani 1 1 d .
C105 C 0.1757(3) 0.77966(18) 0.1637(2) 0.0296(8) Uani 1 1 d .
H10C H 0.2014 0.7806 0.1207 0.036 Uiso 1 1 calc R
H10D H 0.1976 0.7395 0.1812 0.036 Uiso 1 1 calc R
C32 C 0.5775(4) 1.4491(2) 0.2990(2) 0.0343(9) Uani 1 1 d .
H32 H 0.5406 1.4780 0.2722 0.041 Uiso 1 1 calc R
C49 C 0.4999(4) 1.4406(2) 0.6632(2) 0.0385(10) Uani 1 1 d .
H49A H 0.5170 1.4161 0.7006 0.046 Uiso 1 1 calc R
H49B H 0.5451 1.4790 0.6672 0.046 Uiso 1 1 calc R
C33 C 0.6947(4) 1.4581(2) 0.32084(19) 0.0306(8) Uani 1 1 d .
C44 C 0.1575(4) 1.55961(19) 0.5869(2) 0.0381(10) Uani 1 1 d .
C27 C 1.1561(4) 1.23480(19) 0.3604(2) 0.0310(8) Uani 1 1 d .
H27 H 1.1204 1.2133 0.3269 0.037 Uiso 1 1 calc R
C93 C 0.1645(4) 0.75298(18) 0.4534(2) 0.0348(9) Uani 1 1 d .
H93 H 0.0866 0.7465 0.4673 0.042 Uiso 1 1 calc R
C94 C 0.2067(4) 0.71782(19) 0.4028(2) 0.0344(9) Uani 1 1 d .
C37 C 0.5714(4) 1.6246(2) 0.4334(2) 0.0406(10) Uani 1 1 d .
H37 H 0.4995 1.6452 0.4231 0.049 Uiso 1 1 calc R
C13 C 1.2747(4) 1.2889(2) 0.1486(2) 0.0360(9) Uani 1 1 d .
H13A H 1.2547 1.2480 0.1644 0.043 Uiso 1 1 calc R
H13B H 1.2429 1.2921 0.1059 0.043 Uiso 1 1 calc R
C40 C 0.7846(5) 1.5629(2) 0.4642(2) 0.0449(11) Uani 1 1 d .
H40 H 0.8558 1.5417 0.4746 0.054 Uiso 1 1 calc R
C42 C 0.3532(4) 1.59997(19) 0.5652(2) 0.0382(10) Uani 1 1 d .
C28 C 1.1288(3) 1.40320(17) 0.50533(18) 0.0253(7) Uani 1 1 d .
H28A H 1.1856 1.3862 0.5363 0.030 Uiso 1 1 calc R
H28B H 1.0686 1.4270 0.5271 0.030 Uiso 1 1 calc R
C11 C 1.1087(4) 1.32660(19) 0.2176(2) 0.0316(8) Uani 1 1 d .
H11 H 1.0734 1.2875 0.2146 0.038 Uiso 1 1 calc R
C82 C 0.6819(3) 1.0988(2) 0.4422(2) 0.0350(9) Uani 1 1 d .
H82 H 0.6010 1.0895 0.4487 0.042 Uiso 1 1 calc R
C63 C 0.8844(3) 0.84590(18) 0.53371(19) 0.0281(7) Uani 1 1 d .
C41 C 0.5398(5) 1.6525(2) 0.5465(3) 0.0461(11) Uani 1 1 d .
H41A H 0.5626 1.6351 0.5870 0.055 Uiso 1 1 calc R
H41B H 0.5612 1.6961 0.5471 0.055 Uiso 1 1 calc R
C21 C 1.3387(4) 1.16685(18) 0.3506(2) 0.0334(9) Uani 1 1 d .
H21A H 1.3287 1.1310 0.3774 0.040 Uiso 1 1 calc R
H21B H 1.3000 1.1575 0.3103 0.040 Uiso 1 1 calc R
C85 C 0.3075(3) 0.99703(17) 0.38152(18) 0.0249(7) Uani 1 1 d .
C103 C 0.0394(3) 0.73353(18) 0.2661(2) 0.0319(8) Uani 1 1 d .
H103 H 0.1225 0.7265 0.2683 0.038 Uiso 1 1 calc R
C50 C 0.5433(4) 1.4054(2) 0.60689(19) 0.0315(8) Uani 1 1 d .
C24 C 1.2643(3) 1.30063(16) 0.45877(18) 0.0259(7) Uani 1 1 d .
H24 H 1.3016 1.3233 0.4910 0.031 Uiso 1 1 calc R
C20 C 1.8057(4) 1.2656(3) 0.2340(2) 0.0455(11) Uani 1 1 d .
H20A H 1.8354 1.2389 0.2013 0.055 Uiso 1 1 calc R
H20B H 1.8191 1.3082 0.2215 0.055 Uiso 1 1 calc R
C48 C 0.0214(5) 1.5677(2) 0.5817(3) 0.0497(13) Uani 1 1 d .
H48A H -0.0041 1.5915 0.6175 0.060 Uiso 1 1 calc R
H48B H 0.0020 1.5919 0.5444 0.060 Uiso 1 1 calc R
C92 C 0.2384(4) 0.79732(19) 0.4827(2) 0.0324(8) Uani 1 1 d .
H92 H 0.2109 0.8202 0.5163 0.039 Uiso 1 1 calc R
C9 C 1.2697(4) 1.3962(2) 0.19446(19) 0.0315(8) Uani 1 1 d .
H9 H 1.3427 1.4040 0.1753 0.038 Uiso 1 1 calc R
C38 C 0.6104(4) 1.6202(2) 0.4965(2) 0.0388(10) Uani 1 1 d .
C87 C 0.1336(3) 0.99434(19) 0.4456(2) 0.0318(8) Uani 1 1 d .
H87 H 0.0546 1.0060 0.4539 0.038 Uiso 1 1 calc R
C84 C 0.7251(3) 1.00232(18) 0.30386(19) 0.0288(8) Uani 1 1 d .
H84A H 0.7787 1.0291 0.2810 0.035 Uiso 1 1 calc R
H84B H 0.6641 0.9863 0.2745 0.035 Uiso 1 1 calc R
C39 C 0.7174(5) 1.5893(2) 0.5103(2) 0.0449(11) Uani 1 1 d .
H39 H 0.7448 1.5864 0.5519 0.054 Uiso 1 1 calc R
C54 C 0.6737(4) 1.39576(19) 0.5194(2) 0.0309(8) Uani 1 1 d .
H54 H 0.7307 1.4133 0.4935 0.037 Uiso 1 1 calc R
C43 C 0.2278(4) 1.6035(2) 0.5591(2) 0.0377(9) Uani 1 1 d .
H43 H 0.1917 1.6356 0.5361 0.045 Uiso 1 1 calc R
C47 C 0.4082(4) 1.5504(2) 0.5983(2) 0.0379(9) Uani 1 1 d .
H47 H 0.4922 1.5477 0.6023 0.045 Uiso 1 1 calc R
C76 C 1.4297(4) 1.0800(2) 0.5701(3) 0.0414(10) Uani 1 1 d .
H76A H 1.4644 1.0598 0.6071 0.050 Uiso 1 1 calc R
H76B H 1.4409 1.0526 0.5347 0.050 Uiso 1 1 calc R
C107 C 0.2122(5) 0.8914(2) 0.1899(3) 0.0521(14) Uani 1 1 d .
H107 H 0.1522 0.9019 0.1602 0.063 Uiso 1 1 calc R
C95 C 0.3225(4) 0.7277(2) 0.3837(3) 0.0447(11) Uani 1 1 d .
H95 H 0.3518 0.7042 0.3510 0.054 Uiso 1 1 calc R
C31 C 0.5148(4) 1.3967(2) 0.3172(2) 0.0364(9) Uani 1 1 d .
H31 H 0.4358 1.3897 0.3027 0.044 Uiso 1 1 calc R
C96 C 0.3959(5) 0.7714(3) 0.4115(2) 0.0453(11) Uani 1 1 d .
H96 H 0.4740 0.7774 0.3975 0.054 Uiso 1 1 calc R

loop_
_atom_site_aniso_label
_atom_site_aniso_U_11
_atom_site_aniso_U_22
_atom_site_aniso_U_33
_atom_site_aniso_U_23
_atom_site_aniso_U_13
_atom_site_aniso_U_12
Ag1 0.02210(12) 0.02622(13) 0.02485(13) 0.00507(10) 0.00178(10) 0.00050(10)
Ag2 0.02001(12) 0.03002(14) 0.02541(14) 0.00159(11) 0.00023(10) 0.00143(10)
S2 0.0280(4) 0.0288(4) 0.0212(4) -0.0049(3) 0.0016(3) -0.0006(3)
S1 0.0315(4) 0.0369(5) 0.0246(4) -0.0014(4) 0.0051(4) -0.0023(4)
O215 0.0234(11) 0.0278(12) 0.0236(12) -0.0049(10) 0.0021(10) -0.0006(9)
O204 0.0248(12) 0.0251(12) 0.0239(12) 0.0013(10) 0.0019(10) -0.0023(9)
F5 0.0317(12) 0.0468(14) 0.0399(14) -0.0037(11) 0.0121(11) -0.0041(10)
O6 0.0321(15) 0.0494(18) 0.0455(19) -0.0111(15) 0.0102(14) -0.0065(13)
O200 0.0240(12) 0.0234(12) 0.0271(13) -0.0006(10) 0.0029(10) 0.0004(9)
O205 0.0287(13) 0.0229(12) 0.0352(15) -0.0030(11) 0.0056(11) -0.0010(10)
O210 0.0203(11) 0.0272(12) 0.0302(14) -0.0016(11) -0.0008(10) 0.0015(9)
O209 0.0309(13) 0.0322(14) 0.0339(15) 0.0065(12) 0.0046(12) 0.0008(11)
F4 0.0582(16) 0.0284(12) 0.0505(16) -0.0102(11) 0.0162(13) -0.0082(11)
O214 0.0352(14) 0.0268(13) 0.0334(15) 0.0022(11) -0.0062(12) 0.0002(11)
F6 0.0484(15) 0.0694(19) 0.0241(12) -0.0033(12) -0.0026(11) 0.0018(13)
C35 0.035(2) 0.0225(18) 0.029(2) 0.0039(15) 0.0076(18) -0.0038(14)
O211 0.0281(13) 0.0300(13) 0.0393(16) 0.0058(12) -0.0063(12) -0.0045(10)
O206 0.0461(17) 0.0427(16) 0.0297(15) -0.0016(13) 0.0051(13) 0.0101(13)
O201 0.0322(14) 0.0293(13) 0.0431(17) -0.0024(12) 0.0062(13) 0.0036(11)
F3 0.0435(14) 0.0449(14) 0.0408(14) 0.0155(12) 0.0079(12) 0.0031(11)
O217 0.0299(14) 0.0461(17) 0.0419(17) -0.0015(14) 0.0079(13) 0.0010(12)
F1 0.0277(11) 0.0565(16) 0.0392(14) 0.0071(12) -0.0007(10) 0.0040(11)
F2 0.0490(15) 0.0501(15) 0.0339(13) -0.0129(12) 0.0019(12) 0.0080(12)
C25 0.0256(16) 0.0185(15) 0.0215(16) 0.0034(13) 0.0046(13) -0.0027(12)
O4 0.063(2) 0.063(2) 0.0262(15) 0.0002(15) -0.0033(15) 0.0203(18)
O219 0.0313(14) 0.0405(15) 0.0343(15) 0.0047(13) 0.0021(12) 0.0059(12)
O5 0.0493(18) 0.0326(15) 0.0451(19) -0.0071(14) 0.0073(15) -0.0025(13)
O213 0.0357(14) 0.0327(14) 0.0225(13) 0.0023(11) 0.0058(11) -0.0016(11)
N2 0.0205(14) 0.0313(15) 0.0222(15) 0.0008(13) 0.0032(12) 0.0044(11)
O216 0.0227(12) 0.0309(13) 0.0372(15) -0.0029(12) 0.0026(11) -0.0042(10)
O212 0.0298(14) 0.0481(18) 0.0467(19) -0.0034(15) 0.0059(14) -0.0093(13)
C109 0.0235(17) 0.0277(17) 0.0235(18) -0.0060(15) 0.0052(14) -0.0044(13)
O202 0.0303(14) 0.0495(18) 0.0419(17) -0.0118(15) 0.0008(13) 0.0030(12)
N1 0.0275(14) 0.0187(13) 0.0192(14) -0.0009(11) 0.0035(12) -0.0002(11)
C70 0.0322(19) 0.0288(18) 0.0166(16) -0.0028(14) 0.0008(15) -0.0043(14)
O3 0.0330(16) 0.066(2) 0.0424(18) 0.0104(17) 0.0065(14) 0.0134(15)
O2 0.0474(19) 0.0461(19) 0.057(2) 0.0153(17) 0.0052(17) -0.0004(15)
N3 0.0207(13) 0.0288(15) 0.0261(15) -0.0048(13) -0.0003(12) 0.0018(11)
C1 0.0281(17) 0.0220(16) 0.0196(16) -0.0050(13) 0.0040(14) 0.0024(13)
O207 0.0438(17) 0.0392(16) 0.0447(18) 0.0089(15) 0.0057(15) 0.0073(13)
O218 0.0355(15) 0.0389(16) 0.0528(19) 0.0081(15) -0.0055(14) -0.0071(12)
C86 0.0218(17) 0.0290(18) 0.029(2) -0.0030(15) 0.0006(15) -0.0006(14)
C8 0.0300(18) 0.0279(18) 0.0247(18) 0.0001(15) 0.0007(15) -0.0025(14)
C56 0.0245(16) 0.0257(17) 0.0325(19) 0.0004(15) 0.0040(15) 0.0015(13)
O203 0.0341(15) 0.0398(16) 0.0349(15) -0.0030(13) 0.0060(12) 0.0053(12)
O1 0.064(2) 0.058(2) 0.0413(19) -0.0193(17) 0.0168(18) -0.0084(17)
C74 0.0311(18) 0.0232(17) 0.0224(17) 0.0020(14) -0.0044(15) -0.0017(14)
C29 0.0235(17) 0.0260(18) 0.0284(19) -0.0005(15) 0.0040(15) 0.0056(14)
C72 0.0255(17) 0.0260(17) 0.0317(19) -0.0059(15) -0.0001(15) -0.0031(13)
N4 0.0223(14) 0.0274(15) 0.0240(15) -0.0031(12) 0.0011(12) -0.0033(11)
C79 0.0247(17) 0.0279(18) 0.033(2) 0.0024(16) 0.0004(15) -0.0038(14)
C81 0.0222(18) 0.0220(16) 0.031(2) 0.0015(15) -0.0022(16) 0.0001(13)
C12 0.0289(18) 0.0345(19) 0.0243(18) -0.0004(16) 0.0041(15) -0.0062(15)
C4 0.0331(19) 0.0217(16) 0.0256(19) 0.0021(14) 0.0033(15) -0.0039(14)
C62 0.0257(17) 0.0288(18) 0.035(2) 0.0019(16) -0.0053(16) -0.0012(14)
C2 0.0263(17) 0.0263(17) 0.0214(17) -0.0022(14) -0.0024(14) 0.0028(13)
C14 0.0312(18) 0.0274(18) 0.036(2) -0.0115(16) 0.0046(16) 0.0047(14)
C6 0.0330(18) 0.0202(15) 0.0237(18) 0.0053(14) 0.0014(15) -0.0014(13)
C26 0.0196(16) 0.037(2) 0.0262(19) 0.0022(16) 0.0029(14) -0.0001(14)
C22 0.0303(18) 0.0208(16) 0.0291(19) 0.0000(15) 0.0067(16) -0.0031(14)
C114 0.0321(19) 0.0322(19) 0.0241(18) -0.0038(15) 0.0039(15) -0.0061(14)
C19 0.0226(16) 0.0292(18) 0.037(2) -0.0128(16) 0.0060(15) -0.0028(14)
C7 0.0297(18) 0.0255(17) 0.0187(17) 0.0027(14) -0.0023(14) -0.0008(13)
C10 0.0334(19) 0.0333(19) 0.0230(18) -0.0030(16) -0.0038(15) 0.0026(15)
C104 0.0224(18) 0.045(2) 0.047(2) 0.007(2) -0.0011(17) -0.0009(16)
C99 0.0292(18) 0.0249(17) 0.037(2) -0.0040(16) -0.0005(16) -0.0077(14)
C58 0.0258(18) 0.0320(19) 0.0299(19) -0.0068(16) 0.0045(15) -0.0017(14)
C18 0.0321(18) 0.0190(15) 0.0318(19) -0.0068(14) 0.0051(15) 0.0004(13)
C67 0.0293(18) 0.0274(17) 0.0255(18) 0.0024(15) 0.0060(15) 0.0046(14)
C80 0.0247(17) 0.0272(18) 0.029(2) 0.0007(15) 0.0063(15) 0.0002(14)
C61 0.0268(18) 0.0276(18) 0.0267(19) -0.0037(15) -0.0022(15) 0.0000(14)
O208 0.0434(17) 0.0404(17) 0.050(2) 0.0024(15) 0.0072(15) 0.0011(13)
C46 0.042(2) 0.0275(18) 0.0284(19) -0.0069(15) 0.0084(17) 0.0057(15)
C71 0.0300(18) 0.0261(17) 0.0250(18) -0.0017(15) -0.0040(15) 0.0008(14)
C65 0.0314(18) 0.0333(19) 0.0233(18) 0.0059(15) 0.0026(15) 0.0030(15)
C75 0.0217(16) 0.0332(19) 0.0256(18) -0.0006(15) 0.0003(14) -0.0004(14)
C15 0.0320(19) 0.0310(19) 0.031(2) -0.0049(16) 0.0044(16) -0.0025(15)
C60 0.0248(18) 0.0282(17) 0.036(2) -0.0081(16) -0.0037(15) 0.0024(13)
C68 0.0311(18) 0.0310(19) 0.0285(19) 0.0041(16) 0.0015(16) 0.0045(15)
C102 0.0241(17) 0.0204(16) 0.034(2) -0.0045(14) 0.0004(15) -0.0039(12)
C89 0.0280(18) 0.0297(18) 0.0226(18) -0.0042(14) 0.0012(15) -0.0025(13)
C98 0.0320(19) 0.0243(17) 0.038(2) 0.0033(16) -0.0036(17) -0.0066(14)
C78 0.0255(17) 0.0246(16) 0.0307(19) 0.0017(15) -0.0032(15) 0.0035(13)
C51 0.0313(19) 0.037(2) 0.0239(18) 0.0060(16) -0.0043(15) 0.0057(15)
C66 0.0245(17) 0.0353(18) 0.0210(17) 0.0046(15) 0.0041(14) -0.0019(14)
C100 0.0184(15) 0.0286(17) 0.034(2) -0.0045(15) -0.0010(14) -0.0036(13)
C23 0.0261(17) 0.0212(16) 0.035(2) 0.0009(15) 0.0004(15) 0.0005(13)
C90 0.034(2) 0.042(2) 0.0228(18) 0.0030(17) 0.0005(16) -0.0065(17)
C101 0.0230(16) 0.0268(17) 0.0317(19) -0.0028(15) -0.0039(15) -0.0029(13)
C53 0.0229(16) 0.0280(17) 0.0239(17) -0.0003(14) -0.0029(14) 0.0026(13)
C111 0.037(2) 0.0253(18) 0.046(2) -0.0083(17) -0.0056(19) 0.0086(15)
C106 0.0231(16) 0.0270(17) 0.0314(19) -0.0009(15) 0.0042(15) -0.0006(13)
C59 0.0280(18) 0.0323(19) 0.036(2) -0.0107(17) 0.0031(16) 0.0005(15)
C110 0.035(2) 0.034(2) 0.043(2) -0.0081(18) -0.0128(18) 0.0094(16)
C55 0.035(2) 0.033(2) 0.031(2) -0.0056(16) -0.0073(17) 0.0000(15)
C91 0.040(2) 0.034(2) 0.0253(19) 0.0002(16) 0.0019(16) 0.0153(16)
C77 0.0323(19) 0.0258(17) 0.035(2) -0.0017(16) -0.0051(16) 0.0010(14)
C57 0.0255(17) 0.0278(17) 0.0223(17) -0.0056(14) -0.0029(14) 0.0005(14)
C112 0.0255(16) 0.0236(16) 0.0232(17) -0.0008(14) 0.0012(14) -0.0002(13)
C34 0.037(2) 0.039(2) 0.029(2) 0.0090(17) 0.0059(17) 0.0077(16)
C36 0.035(2) 0.037(2) 0.034(2) -0.0003(18) 0.0037(18) -0.0022(17)
C52 0.0303(17) 0.0263(17) 0.0249(18) 0.0005(14) -0.0030(15) 0.0002(14)
C45 0.039(2) 0.0303(19) 0.0284(19) -0.0030(16) 0.0114(17) 0.0018(15)
C3 0.0265(17) 0.0258(17) 0.0315(19) -0.0029(15) 0.0032(16) -0.0020(13)
C88 0.0325(19) 0.0340(19) 0.0244(18) -0.0066(16) 0.0090(15) -0.0045(15)
C83 0.0283(19) 0.043(2) 0.036(2) -0.0084(18) 0.0054(17) 0.0052(16)
C16 0.0260(17) 0.0305(19) 0.036(2) -0.0097(16) 0.0030(16) -0.0051(14)
C69 0.038(2) 0.0327(19) 0.0209(17) 0.0037(16) 0.0038(16) -0.0018(15)
C97 0.043(2) 0.034(2) 0.039(2) 0.0024(18) -0.0040(19) 0.0062(17)
C113 0.0303(19) 0.039(2) 0.0260(19) -0.0009(16) 0.0000(15) 0.0041(15)
C30 0.0284(18) 0.035(2) 0.036(2) -0.0124(17) 0.0002(16) 0.0028(15)
C108 0.054(3) 0.0213(19) 0.067(3) 0.0050(19) -0.034(3) -0.0017(17)
C73 0.0295(18) 0.0287(18) 0.031(2) -0.0008(16) 0.0043(16) -0.0082(14)
C64 0.0328(18) 0.0265(17) 0.0290(19) 0.0061(15) 0.0040(16) 0.0039(14)
C17 0.0274(18) 0.0283(18) 0.040(2) -0.0074(17) -0.0003(16) 0.0027(14)
C5 0.0320(17) 0.0156(14) 0.0229(17) -0.0037(13) 0.0025(14) -0.0006(13)
C105 0.0223(17) 0.0291(18) 0.038(2) -0.0066(16) 0.0046(15) -0.0011(14)
C32 0.031(2) 0.044(2) 0.0269(19) -0.0050(17) -0.0035(16) 0.0151(17)
C49 0.045(2) 0.046(2) 0.024(2) -0.0041(17) -0.0070(18) 0.0076(18)
C33 0.0316(19) 0.037(2) 0.0234(18) -0.0024(16) 0.0033(15) 0.0089(15)
C44 0.042(2) 0.032(2) 0.041(2) -0.0025(18) 0.012(2) 0.0071(16)
C27 0.0295(18) 0.0330(19) 0.031(2) -0.0033(16) 0.0063(16) -0.0058(15)
C93 0.038(2) 0.0255(18) 0.041(2) 0.0000(17) -0.0043(18) 0.0032(15)
C94 0.046(2) 0.0234(19) 0.033(2) -0.0008(17) -0.0116(19) 0.0067(16)
C37 0.032(2) 0.033(2) 0.056(3) -0.006(2) 0.003(2) 0.0002(16)
C13 0.0299(19) 0.042(2) 0.036(2) -0.0114(18) -0.0038(17) 0.0041(16)
C40 0.051(3) 0.044(3) 0.040(3) 0.006(2) 0.004(2) 0.016(2)
C42 0.051(2) 0.030(2) 0.035(2) -0.0041(17) 0.016(2) -0.0006(17)
C28 0.0302(17) 0.0254(17) 0.0204(17) 0.0006(14) 0.0035(14) 0.0020(14)
C11 0.0341(19) 0.0283(18) 0.032(2) -0.0027(16) -0.0013(16) -0.0035(15)
C82 0.0225(17) 0.043(2) 0.040(2) -0.0086(19) 0.0053(17) 0.0008(15)
C63 0.0277(17) 0.0299(18) 0.0270(18) 0.0012(15) 0.0050(15) -0.0026(14)
C41 0.044(2) 0.040(2) 0.054(3) -0.004(2) 0.002(2) -0.0030(19)
C21 0.035(2) 0.0237(18) 0.042(2) -0.0043(16) 0.0123(18) -0.0017(14)
C85 0.0243(17) 0.0261(17) 0.0244(18) -0.0075(15) 0.0021(14) -0.0013(13)
C103 0.0198(16) 0.0273(18) 0.049(2) -0.0008(17) -0.0007(16) 0.0006(13)
C50 0.0322(19) 0.039(2) 0.0229(18) -0.0061(16) -0.0087(15) 0.0087(16)
C24 0.0273(17) 0.0224(16) 0.0278(18) -0.0002(14) -0.0016(14) -0.0031(13)
C20 0.029(2) 0.064(3) 0.044(3) -0.003(2) 0.0039(19) -0.0042(19)
C48 0.042(3) 0.036(2) 0.072(4) 0.013(2) 0.015(3) 0.0084(18)
C92 0.036(2) 0.0298(19) 0.031(2) -0.0080(16) -0.0014(16) 0.0080(15)
C9 0.0297(18) 0.040(2) 0.0252(19) -0.0015(16) 0.0014(15) 0.0008(15)
C38 0.046(2) 0.031(2) 0.040(2) -0.0041(18) 0.011(2) -0.0113(17)
C87 0.0259(17) 0.0333(19) 0.037(2) -0.0055(17) 0.0095(16) 0.0012(14)
C84 0.0279(17) 0.0315(18) 0.0270(19) -0.0004(16) 0.0002(15) -0.0019(14)
C39 0.063(3) 0.040(2) 0.033(2) 0.0052(19) 0.002(2) 0.003(2)
C54 0.0313(18) 0.0311(19) 0.030(2) -0.0029(16) -0.0035(16) -0.0015(15)
C43 0.041(2) 0.032(2) 0.041(2) -0.0006(18) 0.0134(19) 0.0086(17)
C47 0.036(2) 0.041(2) 0.036(2) -0.0069(19) 0.0060(18) 0.0028(17)
C76 0.029(2) 0.041(2) 0.054(3) -0.006(2) 0.004(2) 0.0023(17)
C107 0.056(3) 0.028(2) 0.069(3) -0.002(2) -0.038(3) 0.0008(19)
C95 0.042(2) 0.047(3) 0.046(3) -0.007(2) 0.006(2) 0.0051(19)
C31 0.0263(18) 0.041(2) 0.041(2) -0.0136(19) -0.0069(17) 0.0103(16)
C96 0.040(2) 0.061(3) 0.036(2) -0.011(2) 0.008(2) 0.003(2)

loop_
_atom_type_symbol
_atom_type_description
_atom_type_scat_dispersion_real
_atom_type_scat_dispersion_imag
_atom_type_scat_source
C C 0.0181 0.0091 'International Tables Vol C Tables 4.2.6.8 and 6.1.1.4'
H H 0.0000 0.0000 'International Tables Vol C Tables 4.2.6.8 and 6.1.1.4'
N N 0.0311 0.0180 'International Tables Vol C Tables 4.2.6.8 and 6.1.1.4'
O O 0.0492 0.0322 'International Tables Vol C Tables 4.2.6.8 and 6.1.1.4'
F F 0.0727 0.0534 'International Tables Vol C Tables 4.2.6.8 and 6.1.1.4'
S S 0.3331 0.5567 'International Tables Vol C Tables 4.2.6.8 and 6.1.1.4'
Ag Ag 0.1306 4.2820 'International Tables Vol C Tables 4.2.6.8 and 6.1.1.4'

loop_
_geom_angle_atom_site_label_1
_geom_angle_atom_site_label_2
_geom_angle_atom_site_label_3
_geom_angle
N2 Ag1 N1 171.33(11)
N3 Ag2 N4 176.59(12)
O4 S2 O6 114.7(2)
O4 S2 O5 114.8(2)
O6 S2 O5 114.5(2)
O4 S2 C114 102.9(2)
O6 S2 C114 105.49(19)
O5 S2 C114 102.35(19)
O3 S1 O1 116.9(2)
O3 S1 O2 114.8(2)
O1 S1 O2 112.8(3)
O3 S1 C113 105.54(19)
O1 S1 C113 103.3(2)
O2 S1 C113 101.2(2)
C109 O215 C112 116.2(3)
C7 O204 C6 117.5(3)
C25 O200 C28 116.9(3)
C53 O205 C56 117.1(3)
C81 O210 C84 118.9(3)
C35 O209 C34 117.0(3)
C63 O214 C62 117.7(3)
C36 C35 O209 122.3(4)
C36 C35 C40 121.3(4)
O209 C35 C40 116.4(4)
C74 O211 C77 118.9(3)
C46 O206 C49 119.1(4)
C18 O201 C21 119.2(3)
O200 C25 C24 124.4(3)
O200 C25 C26 115.2(3)
C24 C25 C26 120.5(3)
C91 O219 C90 116.7(3)
C70 O213 C69 118.2(3)
C29 N2 C33 118.5(3)
C29 N2 Ag1 122.7(3)
C33 N2 Ag1 118.8(3)
C102 O216 C105 117.9(3)
C108 C109 C110 119.9(4)
C108 C109 O215 123.4(4)
C110 C109 O215 116.6(4)
C1 N1 C5 119.2(3)
C1 N1 Ag1 121.9(2)
C5 N1 Ag1 118.6(3)
O213 C70 C71 122.9(4)
O213 C70 C75 115.1(3)
C71 C70 C75 122.0(3)
C57 N3 C61 118.7(3)
C57 N3 Ag2 118.9(3)
C61 N3 Ag2 122.4(3)
N1 C1 C2 121.7(3)
N1 C1 C28 116.4(3)
C2 C1 C28 121.9(3)
C98 O218 C97 119.0(3)
C87 C86 C85 119.0(4)
C7 C8 C9 118.5(4)
O205 C56 C29 111.7(3)
C14 O203 C13 118.5(3)
O211 C74 C73 115.3(3)
O211 C74 C75 124.4(3)
C73 C74 C75 120.4(4)
N2 C29 C30 122.4(4)
N2 C29 C56 118.4(3)
C30 C29 C56 119.2(4)
C73 C72 C71 120.9(4)
C73 C72 C76 120.7(4)
C71 C72 C76 118.3(4)
C85 N4 C89 118.3(3)
C85 N4 Ag2 118.5(2)
C89 N4 Ag2 123.0(3)
C80 C79 C78 122.0(3)
C82 C81 O210 116.4(3)
C82 C81 C80 119.7(4)
O210 C81 C80 124.0(4)
C11 C12 C7 119.7(4)
C5 C4 C3 119.3(4)
O214 C62 C61 112.0(3)
C3 C2 C1 119.7(4)
O203 C14 C15 114.7(4)
O203 C14 C19 124.6(4)
C15 C14 C19 120.7(4)
O204 C6 C5 111.0(3)
C25 C26 C27 119.2(4)
C23 C22 C27 119.7(4)
C23 C22 C21 120.6(4)
C27 C22 C21 119.5(4)
F6 C114 F5 107.8(3)
F6 C114 F4 108.3(3)
F5 C114 F4 106.2(3)
F6 C114 S2 112.3(3)
F5 C114 S2 110.7(3)
F4 C114 S2 111.2(3)
C18 C19 C14 118.5(3)
O204 C7 C8 123.2(3)
O204 C7 C12 115.8(3)
C8 C7 C12 120.9(4)
C11 C10 C9 119.2(4)
C11 C10 C13 120.8(4)
C9 C10 C13 119.9(4)
O217 C104 C100 113.8(4)
C100 C99 C98 119.7(4)
C59 C58 C57 118.4(4)
O201 C18 C17 115.1(4)
O201 C18 C19 124.0(3)
C17 C18 C19 120.9(4)
C66 C67 C68 120.5(4)
C79 C80 C81 118.8(4)
N3 C61 C60 121.7(4)
N3 C61 C62 117.9(3)
C60 C61 C62 120.4(4)
C42 O208 C41 119.0(4)
O206 C46 C45 113.7(4)
O206 C46 C47 126.3(4)
C45 C46 C47 120.0(4)
C70 C71 C72 118.2(4)
C64 C65 C66 120.8(4)
C74 C75 C70 118.3(3)
C14 C15 C16 119.9(4)
C59 C60 C61 119.4(4)
C63 C68 C67 119.7(4)
O216 C102 C103 126.0(3)
O216 C102 C101 113.2(3)
C103 C102 C101 120.8(4)
N4 C89 C88 121.9(4)
N4 C89 C90 116.4(3)
C88 C89 C90 121.7(4)
C99 C98 C103 121.1(4)
C99 C98 O218 113.8(4)
C103 C98 O218 125.1(4)
C83 C78 C79 117.6(4)
C83 C78 C77 120.2(4)
C79 C78 C77 122.2(3)
C52 C51 C50 120.5(4)
C67 C66 C65 119.1(4)
C67 C66 C69 123.2(4)
C65 C66 C69 117.7(4)
C99 C100 C101 120.9(3)
C99 C100 C104 122.0(4)
C101 C100 C104 117.1(4)
C22 C23 C24 120.7(4)
O219 C90 C89 111.0(3)
C100 C101 C102 118.6(4)
O205 C53 C54 125.1(3)
O205 C53 C52 115.2(3)
C54 C53 C52 119.7(3)
C106 C111 C110 120.6(4)
C111 C106 C107 118.6(4)
C111 C106 C105 121.0(4)
C107 C106 C105 120.4(4)
C60 C59 C58 119.5(4)
C109 C110 C111 120.0(4)
C50 C55 C54 122.4(4)
O219 C91 C96 114.5(4)
O219 C91 C92 125.0(4)
C96 C91 C92 120.5(4)
O211 C77 C78 113.7(3)
N3 C57 C58 122.2(4)
N3 C57 C84 117.6(3)
C58 C57 C84 120.1(3)
O215 C112 C85 111.3(3)
O209 C34 C33 111.0(3)
C35 C36 C37 118.3(4)
C51 C52 C53 119.9(4)
C44 C45 C46 119.2(4)
C2 C3 C4 118.3(4)
C87 C88 C89 119.8(4)
C82 C83 C78 121.5(4)
C15 C16 C17 120.8(4)
C15 C16 C20 117.7(4)
C17 C16 C20 121.5(4)
O213 C69 C66 113.1(3)
O218 C97 C94 115.9(4)
F1 C113 F2 109.6(3)
F1 C113 F3 107.0(3)
F2 C113 F3 106.7(3)
F1 C113 S1 110.8(3)
F2 C113 S1 112.3(3)
F3 C113 S1 110.1(3)
C31 C30 C29 118.9(4)
C109 C108 C107 120.3(4)
C72 C73 C74 120.3(4)
C65 C64 C63 119.5(4)
C16 C17 C18 119.2(4)
N1 C5 C4 121.8(4)
N1 C5 C6 116.1(3)
C4 C5 C6 122.1(3)
O216 C105 C106 111.7(3)
C33 C32 C31 119.4(4)
O206 C49 C50 113.3(4)
N2 C33 C32 122.2(4)
N2 C33 C34 116.8(4)
C32 C33 C34 121.0(4)
C43 C44 C45 121.7(4)
C43 C44 C48 117.6(4)
C45 C44 C48 120.7(4)
C22 C27 C26 120.5(4)
C92 C93 C94 120.7(4)
C95 C94 C93 118.5(4)
C95 C94 C97 120.6(4)
C93 C94 C97 120.6(4)
C38 C37 C36 120.9(4)
O203 C13 C10 110.7(3)
C39 C40 C35 119.6(5)
O208 C42 C43 114.0(4)
O208 C42 C47 125.8(4)
C43 C42 C47 120.2(4)
O200 C28 C1 110.2(3)
C10 C11 C12 120.6(4)
C81 C82 C83 120.4(4)
C68 C63 O214 125.4(4)
C68 C63 C64 120.2(4)
O214 C63 C64 114.3(3)
O208 C41 C38 112.6(4)
O201 C21 C22 114.6(3)
N4 C85 C86 122.1(4)
N4 C85 C112 116.9(3)
C86 C85 C112 121.0(4)
C102 C103 C98 118.9(3)
C55 C50 C51 118.5(4)
C55 C50 C49 122.2(4)
C51 C50 C49 119.2(4)
C25 C24 C23 119.3(4)
O202 C20 C16 112.7(4)
O207 C48 C44 115.3(4)
C91 C92 C93 118.7(4)
C10 C9 C8 121.2(4)
C39 C38 C37 118.2(4)
C39 C38 C41 121.9(5)
C37 C38 C41 119.7(4)
C88 C87 C86 118.8(4)
O210 C84 C57 111.6(3)
C40 C39 C38 121.6(5)
C55 C54 C53 118.9(4)
C44 C43 C42 119.8(4)
C46 C47 C42 119.1(4)
O212 C76 C72 113.4(4)
C106 C107 C108 120.6(4)
C96 C95 C94 121.6(5)
C30 C31 C32 118.7(4)
C95 C96 C91 120.0(5)

loop_
_geom_bond_atom_site_label_1
_geom_bond_atom_site_label_2
_geom_bond_distance
Ag1 N2 2.210(3)
Ag1 N1 2.225(3)
Ag2 N3 2.194(3)
Ag2 N4 2.200(3)
S2 O4 1.425(4)
S2 O6 1.433(3)
S2 O5 1.439(3)
S2 C114 1.819(4)
S1 O3 1.425(3)
S1 O1 1.428(4)
S1 O2 1.446(4)
S1 C113 1.822(4)
O215 C109 1.383(4)
O215 C112 1.437(4)
O204 C7 1.384(4)
O204 C6 1.435(4)
F5 C114 1.336(5)
O200 C25 1.380(4)
O200 C28 1.441(5)
O205 C53 1.373(5)
O205 C56 1.421(4)
O210 C81 1.387(5)
O210 C84 1.433(5)
O209 C35 1.384(5)
O209 C34 1.430(5)
F4 C114 1.341(5)
O214 C63 1.380(5)
O214 C62 1.411(5)
F6 C114 1.312(5)
C35 C36 1.373(6)
C35 C40 1.390(7)
O211 C74 1.361(5)
O211 C77 1.421(5)
O206 C46 1.374(5)
O206 C49 1.427(6)
O201 C18 1.378(5)
O201 C21 1.428(5)
F3 C113 1.350(5)
O217 C104 1.404(5)
F1 C113 1.316(5)
F2 C113 1.318(5)
C25 C24 1.386(5)
C25 C26 1.389(6)
O219 C91 1.379(6)
O219 C90 1.429(5)
O213 C70 1.385(5)
O213 C69 1.422(5)
N2 C29 1.340(5)
N2 C33 1.350(5)
O216 C102 1.370(5)
O216 C105 1.447(4)
O212 C76 1.413(5)
C109 C108 1.356(6)
C109 C110 1.377(6)
O202 C20 1.394(6)
N1 C1 1.342(5)
N1 C5 1.344(5)
C70 C71 1.389(5)
C70 C75 1.402(5)
N3 C57 1.342(5)
N3 C61 1.352(5)
C1 C2 1.388(5)
C1 C28 1.506(5)
O207 C48 1.422(6)
O218 C98 1.395(5)
O218 C97 1.414(5)
C86 C87 1.386(6)
C86 C85 1.390(5)
C8 C7 1.385(5)
C8 C9 1.402(5)
C56 C29 1.507(5)
O203 C14 1.363(5)
O203 C13 1.432(5)
C74 C73 1.390(6)
C74 C75 1.391(5)
C29 C30 1.388(6)
C72 C73 1.380(6)
C72 C71 1.394(6)
C72 C76 1.523(5)
N4 C85 1.345(5)
N4 C89 1.353(5)
C79 C80 1.387(6)
C79 C78 1.392(6)
C81 C82 1.374(6)
C81 C80 1.400(5)
C12 C11 1.389(6)
C12 C7 1.389(5)
C4 C5 1.384(5)
C4 C3 1.396(6)
C62 C61 1.509(6)
C2 C3 1.379(5)
C14 C15 1.376(6)
C14 C19 1.398(6)
C6 C5 1.505(5)
C26 C27 1.395(5)
C22 C23 1.378(6)
C22 C27 1.382(6)
C22 C21 1.518(5)
C19 C18 1.397(6)
C10 C11 1.383(6)
C10 C9 1.386(6)
C10 C13 1.515(5)
C104 C100 1.519(5)
C99 C100 1.381(6)
C99 C98 1.385(6)
C58 C59 1.389(6)
C58 C57 1.401(5)
C18 C17 1.387(5)
C67 C66 1.389(6)
C67 C68 1.401(6)
C61 C60 1.392(5)
O208 C42 1.353(5)
O208 C41 1.426(6)
C46 C45 1.400(6)
C46 C47 1.406(6)
C65 C64 1.390(6)
C65 C66 1.391(6)
C15 C16 1.384(6)
C60 C59 1.370(6)
C68 C63 1.379(5)
C102 C103 1.389(6)
C102 C101 1.409(5)
C89 C88 1.380(5)
C89 C90 1.511(6)
C98 C103 1.395(6)
C78 C83 1.382(6)
C78 C77 1.515(5)
C51 C52 1.376(6)
C51 C50 1.403(6)
C66 C69 1.513(6)
C100 C101 1.396(5)
C23 C24 1.392(5)
C53 C54 1.395(5)
C53 C52 1.396(5)
C111 C106 1.375(6)
C111 C110 1.391(6)
C106 C107 1.382(6)
C106 C105 1.501(5)
C55 C50 1.365(6)
C55 C54 1.376(6)
C91 C96 1.386(6)
C91 C92 1.390(6)
C57 C84 1.513(5)
C112 C85 1.509(5)
C34 C33 1.513(6)
C36 C37 1.411(6)
C45 C44 1.387(6)
C88 C87 1.371(6)
C83 C82 1.381(6)
C16 C17 1.384(6)
C16 C20 1.520(5)
C97 C94 1.506(6)
C30 C31 1.384(6)
C108 C107 1.391(6)
C64 C63 1.397(6)
C32 C33 1.376(6)
C32 C31 1.387(7)
C49 C50 1.511(6)
C44 C43 1.371(6)
C44 C48 1.513(7)
C93 C92 1.392(6)
C93 C94 1.409(6)
C94 C95 1.372(7)
C37 C38 1.405(7)
C40 C39 1.375(7)
C42 C43 1.389(7)
C42 C47 1.408(7)
C41 C38 1.510(7)
C38 C39 1.379(7)
C95 C96 1.366(7)
